data_7024477
loop_
_publ_author_name
'Yang, Feng-Lei'
'Li, Bao'
'Hanajima, Taro'
'Einaga, Yasuaki'
'Huang, Rong-Bin'
'Zheng, Lan-Sun'
'Tao, Jun'

_publ_section_title
;
 An iron(II) incomplete spin-crossover compound: pressure effects and
 M\"ossbauer spectroscopy study.
;
_journal_issue 9
_journal_name_full 'Dalton transactions (Cambridge, England : 2003)'
_journal_page_first 2288
_journal_page_last 2292
_journal_paper_doi 10.1039/b917518k
_journal_volume 39
_journal_year 2010
_chemical_formula_sum 'C38 H40 Fe N12 O7 S2'
_chemical_formula_weight 896.78
_chemical_name_systematic
;
?
;
_space_group_IT_number 13
_symmetry_cell_setting monoclinic
_symmetry_space_group_name_Hall '-P 2yc'
_symmetry_space_group_name_H-M 'P 1 2/c 1'
_atom_sites_solution_hydrogens geom
_atom_sites_solution_primary direct
_atom_sites_solution_secondary difmap
_audit_creation_method SHELXL-97
_cell_angle_alpha 90.00
_cell_angle_beta 102.361(2)
_cell_angle_gamma 90.00
_cell_formula_units_Z 2
_cell_length_a 11.9078(2)
_cell_length_b 9.94740(10)
_cell_length_c 17.7290(3)
_cell_measurement_reflns_used 2643
_cell_measurement_temperature 105(2)
_cell_measurement_theta_max 62.22
_cell_measurement_theta_min 3.80
_cell_volume 2051.35(6)
_computing_structure_refinement 'SHELXL-97 (Sheldrick, 1997)'
_computing_structure_solution 'SHELXS-97 (Sheldrick, 1990)'
_diffrn_ambient_temperature 105(2)
_diffrn_measured_fraction_theta_full 0.993
_diffrn_measured_fraction_theta_max 0.993
_diffrn_measurement_device_type 'CCD area detector'
_diffrn_measurement_method 'phi and omega scans'
_diffrn_radiation_monochromator graphite
_diffrn_radiation_source 'fine-focus sealed tube'
_diffrn_radiation_type CuK\a
_diffrn_radiation_wavelength 1.54178
_diffrn_reflns_av_R_equivalents 0.0213
_diffrn_reflns_av_sigmaI/netI 0.0209
_diffrn_reflns_limit_h_max 13
_diffrn_reflns_limit_h_min -13
_diffrn_reflns_limit_k_max 11
_diffrn_reflns_limit_k_min -8
_diffrn_reflns_limit_l_max 20
_diffrn_reflns_limit_l_min -20
_diffrn_reflns_number 9679
_diffrn_reflns_theta_full 62.22
_diffrn_reflns_theta_max 62.22
_diffrn_reflns_theta_min 3.80
_exptl_absorpt_coefficient_mu 4.445
_exptl_absorpt_correction_T_max 0.6649
_exptl_absorpt_correction_T_min 0.3053
_exptl_absorpt_correction_type multi-scan
_exptl_absorpt_process_details
;
CrysAlis RED, Oxford Diffraction Ltd.,
Version 1.171.32.24 (release 21-04-2008 CrysAlis171 .NET)
(compiled Apr 21 2008, 18:23:10)
Empirical absorption correction using spherical harmonics,
implemented in SCALE3 ABSPACK scaling algorithm.
;
_exptl_crystal_colour red
_exptl_crystal_density_diffrn 1.452
_exptl_crystal_density_method 'not measured'
_exptl_crystal_description block
_exptl_crystal_F_000 932
_exptl_crystal_size_max 0.35
_exptl_crystal_size_mid 0.15
_exptl_crystal_size_min 0.10
_refine_diff_density_max 0.606
_refine_diff_density_min -0.915
_refine_diff_density_rms 0.062
_refine_ls_extinction_method none
_refine_ls_goodness_of_fit_ref 1.120
_refine_ls_hydrogen_treatment constr
_refine_ls_matrix_type full
_refine_ls_number_parameters 240
_refine_ls_number_reflns 3240
_refine_ls_number_restraints 0
_refine_ls_restrained_S_all 1.120
_refine_ls_R_factor_all 0.0736
_refine_ls_R_factor_gt 0.0641
_refine_ls_shift/su_max 0.000
_refine_ls_shift/su_mean 0.000
_refine_ls_structure_factor_coef Fsqd
_refine_ls_weighting_details 'calc w=1/[\s^2^(Fo^2^)+(0.1067P)^2^+1.5389P] where P=(Fo^2^+2Fc^2^)/3'
_refine_ls_weighting_scheme calc
_refine_ls_wR_factor_gt 0.1803
_refine_ls_wR_factor_ref 0.1890
_reflns_number_gt 2643
_reflns_number_total 3240
_reflns_threshold_expression >2sigma(I)
_cod_data_source_file b917518k.txt
_cod_data_source_block 1
_cod_depositor_comments
;
The following automatic conversions were performed:

'_symmetry_cell_setting' value 'Monoclinic' changed to 'monoclinic'
according to /home/saulius/struct/CIF-dictionaries/cif_core.dic
dictionary named 'cif_core.dic' version 2.4.2 from
2011-04-26.

'_exptl_absorpt_correction_type' value 'multi scan'
changed to 'multi-scan' according to
/home/saulius/struct/CIF-dictionaries/cif_core.dic dictionary named
'cif_core.dic' version 2.4.2 from 2011-04-26.

Automatic conversion script
Id: cif_fix_values 1891 2012-01-12 08:04:46Z andrius 
;
_cod_original_cell_volume 2051.35(5)
_cod_original_sg_symbol_H-M P2/c
_cod_database_code 7024477

loop_
_symmetry_equiv_pos_as_xyz
'x, y, z'
'-x, y, -z+1/2'
'-x, -y, -z'
'x, -y, z-1/2'

loop_
_atom_site_label
_atom_site_type_symbol
_atom_site_fract_x
_atom_site_fract_y
_atom_site_fract_z
_atom_site_U_iso_or_equiv
_atom_site_adp_type
_atom_site_occupancy
_atom_site_symmetry_multiplicity
_atom_site_calc_flag
_atom_site_refinement_flags
Fe1 Fe 0.5000 0.52760(7) 0.7500 0.0428(3) Uani 1 2 d S
N1 N 0.3912(3) 0.6750(3) 0.77995(18) 0.0502(8) Uani 1 1 d .
N2 N 0.3880(3) 1.3800(3) 0.77583(18) 0.0475(8) Uani 1 1 d .
N3 N -0.3066(4) 1.0412(6) 0.9631(2) 0.0824(14) Uani 1 1 d .
N4 N 0.0629(3) 0.9211(4) 0.87063(19) 0.0567(9) Uani 1 1 d .
H4B H 0.0449 0.8402 0.8805 0.068 Uiso 1 1 calc R
N5 N 0.0556(3) 1.1422(3) 0.86022(18) 0.0506(8) Uani 1 1 d .
C1 C 0.3473(4) 0.6600(4) 0.8447(2) 0.0583(11) Uani 1 1 d .
H1A H 0.3707 0.5860 0.8763 0.070 Uiso 1 1 calc R
C2 C 0.2711(4) 0.7476(4) 0.8655(2) 0.0585(11) Uani 1 1 d .
H2A H 0.2414 0.7310 0.9091 0.070 Uiso 1 1 calc R
C3 C 0.2384(4) 0.8611(4) 0.8214(2) 0.0521(10) Uani 1 1 d .
C4 C 0.2843(4) 0.8800(4) 0.7562(2) 0.0524(10) Uani 1 1 d .
H4A H 0.2654 0.9560 0.7256 0.063 Uiso 1 1 calc R
C5 C 0.3583(4) 0.7846(4) 0.7376(2) 0.0511(9) Uani 1 1 d .
H5A H 0.3867 0.7976 0.6932 0.061 Uiso 1 1 calc R
C6 C 0.4243(4) 1.2719(4) 0.8189(2) 0.0527(10) Uani 1 1 d .
H6A H 0.5031 1.2604 0.8362 0.063 Uiso 1 1 calc R
C7 C 0.3525(3) 1.1763(4) 0.8395(2) 0.0505(9) Uani 1 1 d .
H7A H 0.3828 1.1025 0.8692 0.061 Uiso 1 1 calc R
C8 C 0.2338(3) 1.1920(4) 0.8150(2) 0.0465(9) Uani 1 1 d .
C9 C 0.1954(3) 1.3049(4) 0.7707(2) 0.0479(9) Uani 1 1 d .
H9A H 0.1170 1.3200 0.7536 0.057 Uiso 1 1 calc R
C10 C 0.2729(3) 1.3935(4) 0.7523(2) 0.0488(9) Uani 1 1 d .
H10A H 0.2449 1.4672 0.7218 0.059 Uiso 1 1 calc R
C11 C -0.2617(4) 1.1531(7) 0.9397(3) 0.0783(15) Uani 1 1 d .
H11A H -0.3006 1.2338 0.9411 0.094 Uiso 1 1 calc R
C12 C -0.1597(4) 1.1550(5) 0.9134(2) 0.0648(12) Uani 1 1 d .
H12A H -0.1315 1.2352 0.8980 0.078 Uiso 1 1 calc R
C13 C -0.1002(4) 1.0345(5) 0.9105(2) 0.0587(11) Uani 1 1 d .
C14 C -0.1465(5) 0.9188(6) 0.9360(3) 0.0701(13) Uani 1 1 d .
H14A H -0.1097 0.8365 0.9353 0.084 Uiso 1 1 calc R
C15 C -0.2466(5) 0.9270(7) 0.9620(3) 0.0833(17) Uani 1 1 d .
H15A H -0.2749 0.8488 0.9800 0.100 Uiso 1 1 calc R
C16 C 0.1564(4) 0.9580(4) 0.8421(2) 0.0516(10) Uani 1 1 d .
C17 C 0.0042(4) 1.0323(4) 0.8806(2) 0.0535(10) Uani 1 1 d .
C18 C 0.1527(3) 1.0966(4) 0.8366(2) 0.0488(9) Uani 1 1 d .
N6 N 0.5900(3) 0.5278(3) 0.8583(2) 0.0495(8) Uani 1 1 d .
C19 C 0.6393(6) 0.5424(5) 0.9188(4) 0.0830(16) Uani 1 1 d .
S1 S 0.7077(4) 0.5629(3) 1.00887(12) 0.227(2) Uani 1 1 d .

loop_
_atom_site_aniso_label
_atom_site_aniso_U_11
_atom_site_aniso_U_22
_atom_site_aniso_U_33
_atom_site_aniso_U_23
_atom_site_aniso_U_13
_atom_site_aniso_U_12
Fe1 0.0522(5) 0.0254(4) 0.0471(5) 0.000 0.0026(4) 0.000
N1 0.068(2) 0.0301(16) 0.0469(18) 0.0040(13) -0.0006(15) 0.0005(15)
N2 0.0513(18) 0.0378(17) 0.0509(18) -0.0031(14) 0.0053(14) 0.0074(14)
N3 0.074(3) 0.117(4) 0.056(2) 0.003(2) 0.011(2) -0.022(3)
N4 0.067(2) 0.0431(19) 0.055(2) 0.0060(16) 0.0027(17) -0.0044(17)
N5 0.0548(19) 0.0479(18) 0.0469(17) 0.0019(14) 0.0057(15) 0.0005(16)
C1 0.089(3) 0.0291(19) 0.053(2) 0.0018(17) 0.005(2) 0.005(2)
C2 0.083(3) 0.039(2) 0.051(2) -0.0006(18) 0.009(2) 0.000(2)
C3 0.067(2) 0.035(2) 0.050(2) -0.0042(16) 0.0023(19) -0.0006(18)
C4 0.065(2) 0.033(2) 0.052(2) 0.0027(17) -0.0014(19) 0.0050(18)
C5 0.063(2) 0.036(2) 0.050(2) -0.0005(16) 0.0020(18) -0.0023(18)
C6 0.053(2) 0.040(2) 0.061(2) -0.0012(18) 0.0043(19) 0.0083(18)
C7 0.055(2) 0.034(2) 0.059(2) 0.0041(17) 0.0042(18) 0.0082(17)
C8 0.055(2) 0.0368(19) 0.045(2) -0.0066(16) 0.0051(17) 0.0037(17)
C9 0.050(2) 0.039(2) 0.050(2) -0.0008(17) 0.0016(17) 0.0076(17)
C10 0.057(2) 0.0334(19) 0.053(2) 0.0007(16) 0.0039(18) 0.0097(17)
C11 0.068(3) 0.110(4) 0.055(3) 0.001(3) 0.009(2) 0.002(3)
C12 0.064(3) 0.080(3) 0.049(2) 0.007(2) 0.010(2) -0.002(2)
C13 0.063(3) 0.067(3) 0.041(2) 0.0048(19) 0.0010(19) -0.008(2)
C14 0.084(3) 0.074(3) 0.048(2) 0.004(2) 0.002(2) -0.020(3)
C15 0.086(4) 0.110(5) 0.050(3) 0.000(3) 0.007(3) -0.048(4)
C16 0.061(2) 0.041(2) 0.048(2) 0.0018(17) 0.0008(19) 0.0019(18)
C17 0.057(2) 0.050(2) 0.047(2) 0.0012(18) -0.0019(18) -0.0039(19)
C18 0.055(2) 0.046(2) 0.043(2) -0.0001(17) 0.0044(17) 0.0026(18)
N6 0.061(2) 0.0396(18) 0.0443(19) -0.0040(14) 0.0019(16) -0.0016(15)
C19 0.115(5) 0.043(3) 0.090(4) 0.014(3) 0.019(4) -0.016(3)
S1 0.387(5) 0.163(2) 0.0781(12) 0.0371(13) -0.071(2) -0.145(3)

loop_
_atom_type_symbol
_atom_type_description
_atom_type_scat_dispersion_real
_atom_type_scat_dispersion_imag
_atom_type_scat_source
C C 0.0181 0.0091 'International Tables Vol C Tables 4.2.6.8 and 6.1.1.4'
H H 0.0000 0.0000 'International Tables Vol C Tables 4.2.6.8 and 6.1.1.4'
N N 0.0311 0.0180 'International Tables Vol C Tables 4.2.6.8 and 6.1.1.4'
O O 0.0492 0.0322 'International Tables Vol C Tables 4.2.6.8 and 6.1.1.4'
S S 0.3331 0.5567 'International Tables Vol C Tables 4.2.6.8 and 6.1.1.4'
Fe Fe -1.1336 3.1974 'International Tables Vol C Tables 4.2.6.8 and 6.1.1.4'

loop_
_geom_angle_atom_site_label_1
_geom_angle_atom_site_label_2
_geom_angle_atom_site_label_3
_geom_angle
_geom_angle_site_symmetry_1
_geom_angle_site_symmetry_3
N6 Fe1 N6 179.91(18) 2_656 .
N6 Fe1 N1 89.38(13) 2_656 2_656
N6 Fe1 N1 90.55(13) . 2_656
N6 Fe1 N1 90.55(13) 2_656 .
N6 Fe1 N1 89.38(13) . .
N1 Fe1 N1 91.34(18) 2_656 .
N6 Fe1 N2 88.57(13) 2_656 1_545
N6 Fe1 N2 91.50(13) . 1_545
N1 Fe1 N2 177.95(12) 2_656 1_545
N1 Fe1 N2 88.74(12) . 1_545
N6 Fe1 N2 91.50(13) 2_656 2_646
N6 Fe1 N2 88.57(13) . 2_646
N1 Fe1 N2 88.74(12) 2_656 2_646
N1 Fe1 N2 177.95(12) . 2_646
N2 Fe1 N2 91.25(17) 1_545 2_646
C5 N1 C1 116.3(3) . .
C5 N1 Fe1 123.5(3) . .
C1 N1 Fe1 120.2(2) . .
C6 N2 C10 116.0(3) . .
C6 N2 Fe1 123.0(3) . 1_565
C10 N2 Fe1 120.9(3) . 1_565
C11 N3 C15 116.7(5) . .
C17 N4 C16 108.4(3) . .
C17 N5 C18 105.8(3) . .
C2 C1 N1 123.6(4) . .
C1 C2 C3 119.5(4) . .
C2 C3 C4 117.8(4) . .
C2 C3 C16 121.1(4) . .
C4 C3 C16 121.1(4) . .
C5 C4 C3 119.3(4) . .
N1 C5 C4 123.5(4) . .
N2 C6 C7 124.3(4) . .
C6 C7 C8 119.0(4) . .
C9 C8 C7 117.0(4) . .
C9 C8 C18 121.1(3) . .
C7 C8 C18 121.8(3) . .
C10 C9 C8 119.9(4) . .
N2 C10 C9 123.7(3) . .
N3 C11 C12 123.4(6) . .
C11 C12 C13 119.1(5) . .
C14 C13 C12 117.2(5) . .
C14 C13 C17 122.4(5) . .
C12 C13 C17 120.4(4) . .
C15 C14 C13 119.6(6) . .
N3 C15 C14 123.9(5) . .
N4 C16 C18 106.1(4) . .
N4 C16 C3 123.4(3) . .
C18 C16 C3 130.4(4) . .
N5 C17 N4 110.9(4) . .
N5 C17 C13 124.2(4) . .
N4 C17 C13 124.9(4) . .
C16 C18 N5 108.7(4) . .
C16 C18 C8 130.7(4) . .
N5 C18 C8 120.4(3) . .
C19 N6 Fe1 172.5(4) . .
N6 C19 S1 178.0(6) . .

loop_
_geom_bond_atom_site_label_1
_geom_bond_atom_site_label_2
_geom_bond_distance
_geom_bond_site_symmetry_2
Fe1 N6 1.989(4) 2_656
Fe1 N6 1.989(4) .
Fe1 N1 2.099(3) 2_656
Fe1 N1 2.099(3) .
Fe1 N2 2.099(3) 1_545
Fe1 N2 2.099(3) 2_646
N1 C5 1.334(5) .
N1 C1 1.368(5) .
N2 C6 1.337(5) .
N2 C10 1.351(5) .
N2 Fe1 2.099(3) 1_565
N3 C11 1.339(7) .
N3 C15 1.344(8) .
N4 C17 1.340(6) .
N4 C16 1.368(5) .
N5 C17 1.340(5) .
N5 C18 1.387(5) .
C1 C2 1.365(6) .
C2 C3 1.381(6) .
C3 C4 1.394(6) .
C3 C16 1.473(6) .
C4 C5 1.382(6) .
C6 C7 1.378(6) .
C7 C8 1.397(5) .
C8 C9 1.390(5) .
C8 C18 1.463(6) .
C9 C10 1.365(6) .
C11 C12 1.391(6) .
C12 C13 1.399(7) .
C13 C14 1.393(7) .
C13 C17 1.452(6) .
C14 C15 1.370(8) .
C16 C18 1.382(6) .
N6 C19 1.116(7) .
C19 S1 1.642(7) .
